data_7053245
loop_
_publ_author_name
'Biffis, Andrea'
'Cipani, Matteo'
'Tubaro, Cristina'
'Basato, Marino'
'Costante, Michele'
'Bressan, Edoardo'
'Venzo, Alfonso'
'Graiff, Claudia'

_publ_section_title
;
 Dinuclear complexes of silver(i) and gold(i) with macrocyclic dicarbene
 ligands bearing a 2,6-lutidinyl bridge: synthesis, structural analysis
 and dynamic behaviour in solution
;
_journal_issue 12
_journal_name_full 'New Journal of Chemistry'
_journal_page_first 4176
_journal_paper_doi 10.1039/c3nj01000g
_journal_volume 37
_journal_year 2013
_chemical_formula_sum 'C50 H50 Au2 F12 N14 P2'
_chemical_formula_weight 1530.91
_chemical_name_systematic
;
 ?
;
_space_group_IT_number 2
_symmetry_cell_setting triclinic
_symmetry_space_group_name_Hall '-P 1'
_symmetry_space_group_name_H-M 'P -1'
_atom_sites_solution_hydrogens geom
_atom_sites_solution_primary direct
_atom_sites_solution_secondary difmap
_audit_creation_method SHELXL-97
_cell_angle_alpha 72.9578(8)
_cell_angle_beta 79.9609(9)
_cell_angle_gamma 69.2499(8)
_cell_formula_units_Z 1
_cell_length_a 10.8843(6)
_cell_length_b 11.3235(7)
_cell_length_c 12.6353(7)
_cell_measurement_reflns_used 999
_cell_measurement_temperature 203(2)
_cell_measurement_theta_max 30
_cell_measurement_theta_min 2
_cell_volume 1387.99(14)
_computing_cell_refinement 'APEX II (Bruker, 2008)'
_computing_data_collection 'APEX II (Bruker, 2008)'
_computing_data_reduction 'SAINT (Bruker, 2008)'
_computing_molecular_graphics 'ORTEP-3 for Windows (Farrugia, 1997)'
_computing_publication_material 'WinGX (Farrugia, 1999)'
_computing_structure_refinement 'SHELXL-97 (Sheldrick, 1997)'
_computing_structure_solution 'SHELXS-97 (Sheldrick, 1990)'
_diffrn_ambient_temperature 203(2)
_diffrn_measured_fraction_theta_full 0.990
_diffrn_measured_fraction_theta_max 0.990
_diffrn_measurement_device_type 'APEX II BRUKER'
_diffrn_measurement_method 'omega scan'
_diffrn_radiation_monochromator graphite
_diffrn_radiation_source 'fine-focus sealed tube'
_diffrn_radiation_type MoK\a
_diffrn_radiation_wavelength 0.71073
_diffrn_reflns_av_R_equivalents 0.0337
_diffrn_reflns_av_unetI/netI 0.0408
_diffrn_reflns_limit_h_max 15
_diffrn_reflns_limit_h_min -15
_diffrn_reflns_limit_k_max 16
_diffrn_reflns_limit_k_min -16
_diffrn_reflns_limit_l_max 18
_diffrn_reflns_limit_l_min -17
_diffrn_reflns_number 21572
_diffrn_reflns_theta_full 30.59
_diffrn_reflns_theta_max 30.59
_diffrn_reflns_theta_min 1.69
_diffrn_standards_decay_% 0
_diffrn_standards_interval_count 0
_diffrn_standards_interval_time 0
_diffrn_standards_number 0
_exptl_absorpt_coefficient_mu 5.426
_exptl_absorpt_correction_T_max 0.7461
_exptl_absorpt_correction_T_min 0.4348
_exptl_absorpt_correction_type empirical
_exptl_absorpt_process_details sadabs
_exptl_crystal_colour yellow
_exptl_crystal_density_diffrn 1.832
_exptl_crystal_density_method 'not measured'
_exptl_crystal_description prism
_exptl_crystal_F_000 744
_exptl_crystal_size_max 0.18
_exptl_crystal_size_mid 0.17
_exptl_crystal_size_min 0.17
_refine_diff_density_max 1.469
_refine_diff_density_min -1.181
_refine_diff_density_rms 0.123
_refine_ls_extinction_method none
_refine_ls_goodness_of_fit_ref 1.040
_refine_ls_hydrogen_treatment constr
_refine_ls_matrix_type full
_refine_ls_number_parameters 363
_refine_ls_number_reflns 8443
_refine_ls_number_restraints 0
_refine_ls_restrained_S_all 1.040
_refine_ls_R_factor_all 0.0374
_refine_ls_R_factor_gt 0.0310
_refine_ls_shift/su_max 0.002
_refine_ls_shift/su_mean 0.000
_refine_ls_structure_factor_coef Fsqd
_refine_ls_weighting_details 'calc w=1/[\s^2^(Fo^2^)+(0.0464P)^2^+0.0000P] where P=(Fo^2^+2Fc^2^)/3'
_refine_ls_weighting_scheme calc
_refine_ls_wR_factor_gt 0.0782
_refine_ls_wR_factor_ref 0.0810
_reflns_number_gt 7464
_reflns_number_total 8443
_reflns_threshold_expression >2sigma(I)
_cod_data_source_file c3nj01000g.txt
_cod_data_source_block Au_compound
_cod_original_sg_symbol_H-M P-1
_cod_database_code 7053245

loop_
_symmetry_equiv_pos_as_xyz
'x, y, z'
'-x, -y, -z'

loop_
_atom_site_label
_atom_site_type_symbol
_atom_site_fract_x
_atom_site_fract_y
_atom_site_fract_z
_atom_site_U_iso_or_equiv
_atom_site_adp_type
_atom_site_occupancy
_atom_site_symmetry_multiplicity
_atom_site_calc_flag
_atom_site_refinement_flags
C1 C 0.0717(3) 0.6822(3) 0.5299(3) 0.0289(6) Uani 1 1 d .
C2 C 0.0922(4) 0.8550(4) 0.3945(3) 0.0384(8) Uani 1 1 d .
H2 H 0.0711 0.9321 0.3373 0.046 Uiso 1 1 calc R
C3 C 0.2106(4) 0.7883(4) 0.4353(3) 0.0358(7) Uani 1 1 d .
H3 H 0.2889 0.8090 0.4106 0.043 Uiso 1 1 calc R
C4 C 0.3018(3) 0.5761(3) 0.5751(3) 0.0336(7) Uani 1 1 d .
H4A H 0.2725 0.5463 0.6532 0.040 Uiso 1 1 calc R
H4B H 0.3774 0.6049 0.5726 0.040 Uiso 1 1 calc R
C5 C 0.3431(3) 0.4647(3) 0.5203(3) 0.0303(6) Uani 1 1 d .
C6 C 0.4036(4) 0.3343(4) 0.5791(3) 0.0381(8) Uani 1 1 d .
H6 H 0.4201 0.3136 0.6540 0.046 Uiso 1 1 calc R
C7 C 0.4375(4) 0.2390(4) 0.5224(4) 0.0439(9) Uani 1 1 d .
H7 H 0.4796 0.1515 0.5581 0.053 Uiso 1 1 calc R
C8 C 0.4097(4) 0.2718(3) 0.4135(3) 0.0383(8) Uani 1 1 d .
H8 H 0.4322 0.2072 0.3743 0.046 Uiso 1 1 calc R
C9 C 0.3480(3) 0.4014(3) 0.3624(3) 0.0316(7) Uani 1 1 d .
C10 C 0.3132(4) 0.4422(4) 0.2421(3) 0.0357(7) Uani 1 1 d .
H10A H 0.3915 0.4500 0.1926 0.043 Uiso 1 1 calc R
H10B H 0.2875 0.3741 0.2278 0.043 Uiso 1 1 calc R
C11 C 0.2235(4) 0.6797(4) 0.1492(3) 0.0373(8) Uani 1 1 d .
H11 H 0.3030 0.6917 0.1134 0.045 Uiso 1 1 calc R
C12 C 0.1038(4) 0.7711(4) 0.1444(3) 0.0383(8) Uani 1 1 d .
H12 H 0.0834 0.8588 0.1038 0.046 Uiso 1 1 calc R
C13 C 0.0802(3) 0.5833(3) 0.2561(3) 0.0275(6) Uani 1 1 d .
C14 C -0.1279(4) 0.7713(4) 0.2164(4) 0.0396(8) Uani 1 1 d .
H14A H -0.1671 0.7150 0.2765 0.048 Uiso 1 1 calc R
H14B H -0.1593 0.7759 0.1467 0.048 Uiso 1 1 calc R
C15 C -0.1760(3) 0.9061(3) 0.2355(3) 0.0322(7) Uani 1 1 d .
C16 C -0.2241(4) 1.0122(4) 0.1459(3) 0.0417(8) Uani 1 1 d .
H16 H -0.2234 0.9975 0.0763 0.050 Uiso 1 1 calc R
C17 C -0.2729(4) 1.1390(4) 0.1586(4) 0.0490(10) Uani 1 1 d .
H17 H -0.3040 1.2094 0.0977 0.059 Uiso 1 1 calc R
C18 C -0.2757(4) 1.1612(4) 0.2597(4) 0.0514(10) Uani 1 1 d .
H18 H -0.3084 1.2468 0.2686 0.062 Uiso 1 1 calc R
C19 C -0.2298(4) 1.0562(4) 0.3491(3) 0.0466(9) Uani 1 1 d .
H19 H -0.2327 1.0719 0.4187 0.056 Uiso 1 1 calc R
C20 C -0.1802(3) 0.9304(3) 0.3387(3) 0.0350(7) Uani 1 1 d .
C21 C -0.1337(4) 0.8215(4) 0.4399(3) 0.0447(9) Uani 1 1 d .
H21A H -0.1850 0.8473 0.5060 0.054 Uiso 1 1 calc R
H21B H -0.1506 0.7439 0.4349 0.054 Uiso 1 1 calc R
N1 N 0.0079(3) 0.7877(3) 0.4531(2) 0.0316(6) Uani 1 1 d .
N2 N 0.1958(3) 0.6846(3) 0.5196(2) 0.0289(5) Uani 1 1 d .
N3 N 0.2073(3) 0.5647(3) 0.2170(2) 0.0296(5) Uani 1 1 d .
N4 N 0.0160(3) 0.7108(3) 0.2111(2) 0.0314(6) Uani 1 1 d .
N5 N 0.3170(3) 0.4963(3) 0.4144(2) 0.0302(5) Uani 1 1 d .
F1 F 0.7633(3) 0.5580(3) 0.1545(2) 0.0672(8) Uani 1 1 d .
F2 F 0.7364(4) 0.6185(8) -0.0224(3) 0.193(4) Uani 1 1 d .
F3 F 0.6465(7) 0.4826(4) 0.0785(7) 0.213(4) Uani 1 1 d .
F4 F 0.5448(4) 0.6129(9) 0.1824(3) 0.191(4) Uani 1 1 d .
F5 F 0.5220(3) 0.6741(4) 0.0063(3) 0.0960(12) Uani 1 1 d .
F6 F 0.6391(6) 0.7482(4) 0.0843(7) 0.199(4) Uani 1 1 d .
P P 0.64220(10) 0.61460(10) 0.07920(8) 0.0388(2) Uani 1 1 d .
Au1 Au -0.004465(12) 0.548858(11) 0.636269(9) 0.02860(5) Uani 1 1 d .
N1S N 0.3126(7) 0.0601(6) 0.3244(5) 0.100(2) Uani 1 1 d .
N2S N 0.0965(5) 0.0784(4) 0.1083(4) 0.0720(12) Uani 1 1 d .
C1S C 0.3595(6) 0.0359(5) 0.2449(5) 0.0623(13) Uani 1 1 d .
C2S C 0.4220(7) 0.0037(7) 0.1410(6) 0.092(2) Uani 1 1 d .
H2S1 H 0.4074 -0.0744 0.1366 0.138 Uiso 1 1 calc R
H2S2 H 0.5159 -0.0116 0.1378 0.138 Uiso 1 1 calc R
H2S3 H 0.3845 0.0755 0.0792 0.138 Uiso 1 1 calc R
C3C C 0.0513(5) 0.1819(5) 0.1098(4) 0.0537(10) Uani 1 1 d .
C4S C -0.0087(7) 0.3180(7) 0.1076(9) 0.130(4) Uani 1 1 d .
H4S1 H 0.0338 0.3692 0.0471 0.195 Uiso 1 1 calc R
H4S2 H 0.0012 0.3318 0.1774 0.195 Uiso 1 1 calc R
H4S3 H -0.1017 0.3447 0.0968 0.195 Uiso 1 1 calc R

loop_
_atom_site_aniso_label
_atom_site_aniso_U_11
_atom_site_aniso_U_22
_atom_site_aniso_U_33
_atom_site_aniso_U_23
_atom_site_aniso_U_13
_atom_site_aniso_U_12
C1 0.0304(16) 0.0321(15) 0.0245(14) -0.0059(12) -0.0019(12) -0.0117(13)
C2 0.041(2) 0.0393(18) 0.0309(17) 0.0021(14) -0.0012(14) -0.0181(16)
C3 0.0362(18) 0.0395(18) 0.0347(17) -0.0043(14) -0.0019(14) -0.0201(15)
C4 0.0299(16) 0.0424(18) 0.0284(15) -0.0057(14) -0.0071(13) -0.0119(14)
C5 0.0222(14) 0.0362(16) 0.0296(15) -0.0030(13) -0.0028(12) -0.0100(12)
C6 0.0321(18) 0.0413(18) 0.0368(18) 0.0018(15) -0.0117(14) -0.0122(15)
C7 0.0358(19) 0.0400(19) 0.050(2) 0.0034(16) -0.0144(17) -0.0124(16)
C8 0.0326(18) 0.0331(17) 0.050(2) -0.0109(15) -0.0062(15) -0.0099(14)
C9 0.0239(15) 0.0381(17) 0.0333(16) -0.0095(13) 0.0010(12) -0.0117(13)
C10 0.0334(18) 0.0397(18) 0.0346(17) -0.0122(14) -0.0023(14) -0.0103(15)
C11 0.0375(19) 0.047(2) 0.0310(17) -0.0073(15) 0.0042(14) -0.0229(16)
C12 0.041(2) 0.0376(18) 0.0377(18) -0.0012(14) -0.0039(15) -0.0203(15)
C13 0.0298(15) 0.0337(15) 0.0227(13) -0.0070(12) -0.0003(11) -0.0155(13)
C14 0.0303(17) 0.0365(17) 0.052(2) -0.0084(16) -0.0057(15) -0.0121(14)
C15 0.0236(15) 0.0336(16) 0.0369(17) -0.0057(13) -0.0029(13) -0.0088(12)
C16 0.039(2) 0.049(2) 0.0322(17) -0.0039(15) -0.0071(15) -0.0102(16)
C17 0.039(2) 0.042(2) 0.049(2) 0.0064(17) -0.0080(18) -0.0063(16)
C18 0.043(2) 0.0367(19) 0.063(3) -0.0126(19) 0.003(2) -0.0031(17)
C19 0.043(2) 0.051(2) 0.039(2) -0.0163(17) 0.0003(17) -0.0049(18)
C20 0.0258(16) 0.0385(17) 0.0329(16) -0.0019(14) -0.0028(13) -0.0065(13)
C21 0.0287(18) 0.059(2) 0.0339(18) 0.0049(17) -0.0041(14) -0.0125(17)
N1 0.0300(14) 0.0362(14) 0.0264(13) -0.0026(11) -0.0018(11) -0.0126(12)
N2 0.0306(14) 0.0331(13) 0.0250(12) -0.0063(10) -0.0013(10) -0.0137(11)
N3 0.0315(14) 0.0360(14) 0.0233(12) -0.0082(11) -0.0006(10) -0.0132(11)
N4 0.0294(14) 0.0323(14) 0.0339(14) -0.0083(11) -0.0010(11) -0.0123(11)
N5 0.0287(14) 0.0342(13) 0.0270(13) -0.0070(11) -0.0019(10) -0.0102(11)
F1 0.0576(17) 0.084(2) 0.0569(16) -0.0121(14) -0.0232(13) -0.0143(15)
F2 0.070(3) 0.454(11) 0.050(2) -0.068(4) 0.0100(19) -0.081(4)
F3 0.231(7) 0.066(3) 0.385(11) -0.049(4) -0.192(8) -0.028(3)
F4 0.079(3) 0.450(11) 0.061(2) -0.067(4) 0.009(2) -0.111(5)
F5 0.0536(18) 0.156(3) 0.0640(19) -0.007(2) -0.0309(16) -0.021(2)
F6 0.176(5) 0.059(2) 0.382(10) -0.052(4) -0.171(6) 0.005(3)
P 0.0379(5) 0.0453(5) 0.0331(5) -0.0089(4) -0.0062(4) -0.0127(4)
Au1 0.02874(7) 0.03173(7) 0.02516(7) -0.00462(5) -0.00035(4) -0.01241(5)
N1S 0.162(6) 0.109(4) 0.062(3) -0.025(3) 0.004(4) -0.085(4)
N2S 0.077(3) 0.054(2) 0.083(3) -0.019(2) -0.001(3) -0.020(2)
C1S 0.084(4) 0.049(2) 0.057(3) 0.000(2) -0.015(3) -0.031(2)
C2S 0.079(4) 0.086(4) 0.089(5) -0.027(4) -0.004(4) 0.002(3)
C3C 0.048(2) 0.055(3) 0.062(3) -0.022(2) -0.002(2) -0.017(2)
C4S 0.069(4) 0.091(5) 0.248(12) -0.103(7) 0.008(6) -0.008(4)

loop_
_atom_type_symbol
_atom_type_description
_atom_type_scat_dispersion_real
_atom_type_scat_dispersion_imag
_atom_type_scat_source
C C 0.0033 0.0016 'International Tables Vol C Tables 4.2.6.8 and 6.1.1.4'
H H 0.0000 0.0000 'International Tables Vol C Tables 4.2.6.8 and 6.1.1.4'
N N 0.0061 0.0033 'International Tables Vol C Tables 4.2.6.8 and 6.1.1.4'
F F 0.0171 0.0103 'International Tables Vol C Tables 4.2.6.8 and 6.1.1.4'
P P 0.1023 0.0942 'International Tables Vol C Tables 4.2.6.8 and 6.1.1.4'
Au Au -2.0133 8.8022 'International Tables Vol C Tables 4.2.6.8 and 6.1.1.4'

loop_
_geom_angle_atom_site_label_1
_geom_angle_atom_site_label_2
_geom_angle_atom_site_label_3
_geom_angle
_geom_angle_site_symmetry_1
_geom_angle_site_symmetry_3
N2 C1 N1 105.3(3) . .
N2 C1 Au1 127.8(2) . .
N1 C1 Au1 126.8(2) . .
C3 C2 N1 106.4(3) . .
C3 C2 H2 126.8 . .
N1 C2 H2 126.8 . .
C2 C3 N2 107.2(3) . .
C2 C3 H3 126.4 . .
N2 C3 H3 126.4 . .
N2 C4 C5 110.9(3) . .
N2 C4 H4A 109.5 . .
C5 C4 H4A 109.5 . .
N2 C4 H4B 109.5 . .
C5 C4 H4B 109.5 . .
H4A C4 H4B 108.1 . .
N5 C5 C6 122.4(3) . .
N5 C5 C4 116.0(3) . .
C6 C5 C4 121.6(3) . .
C7 C6 C5 117.5(3) . .
C7 C6 H6 121.2 . .
C5 C6 H6 121.2 . .
C8 C7 C6 119.9(4) . .
C8 C7 H7 120.0 . .
C6 C7 H7 120.0 . .
C7 C8 C9 119.0(3) . .
C7 C8 H8 120.5 . .
C9 C8 H8 120.5 . .
N5 C9 C8 122.3(3) . .
N5 C9 C10 116.8(3) . .
C8 C9 C10 120.9(3) . .
N3 C10 C9 112.6(3) . .
N3 C10 H10A 109.1 . .
C9 C10 H10A 109.1 . .
N3 C10 H10B 109.1 . .
C9 C10 H10B 109.1 . .
H10A C10 H10B 107.8 . .
C12 C11 N3 107.0(3) . .
C12 C11 H11 126.5 . .
N3 C11 H11 126.5 . .
C11 C12 N4 106.7(3) . .
C11 C12 H12 126.6 . .
N4 C12 H12 126.6 . .
N3 C13 N4 105.2(3) . .
N3 C13 Au1 127.1(2) . 2_566
N4 C13 Au1 127.6(2) . 2_566
N4 C14 C15 114.4(3) . .
N4 C14 H14A 108.7 . .
C15 C14 H14A 108.7 . .
N4 C14 H14B 108.7 . .
C15 C14 H14B 108.7 . .
H14A C14 H14B 107.6 . .
C20 C15 C16 118.5(3) . .
C20 C15 C14 123.5(3) . .
C16 C15 C14 117.9(3) . .
C17 C16 C15 120.8(4) . .
C17 C16 H16 119.6 . .
C15 C16 H16 119.6 . .
C18 C17 C16 120.1(4) . .
C18 C17 H17 120.0 . .
C16 C17 H17 120.0 . .
C17 C18 C19 119.3(4) . .
C17 C18 H18 120.3 . .
C19 C18 H18 120.3 . .
C20 C19 C18 121.9(4) . .
C20 C19 H19 119.1 . .
C18 C19 H19 119.1 . .
C19 C20 C15 119.4(3) . .
C19 C20 C21 118.7(4) . .
C15 C20 C21 121.8(3) . .
N1 C21 C20 113.3(3) . .
N1 C21 H21A 108.9 . .
C20 C21 H21A 108.9 . .
N1 C21 H21B 108.9 . .
C20 C21 H21B 108.9 . .
H21A C21 H21B 107.7 . .
C1 N1 C2 110.5(3) . .
C1 N1 C21 122.0(3) . .
C2 N1 C21 127.4(3) . .
C1 N2 C3 110.5(3) . .
C1 N2 C4 122.5(3) . .
C3 N2 C4 125.8(3) . .
C13 N3 C11 110.7(3) . .
C13 N3 C10 125.1(3) . .
C11 N3 C10 124.2(3) . .
C13 N4 C12 110.3(3) . .
C13 N4 C14 124.8(3) . .
C12 N4 C14 124.2(3) . .
C5 N5 C9 118.8(3) . .
F3 P F2 89.9(5) . .
F3 P F6 177.9(4) . .
F2 P F6 91.3(5) . .
F3 P F4 90.8(5) . .
F2 P F4 179.1(5) . .
F6 P F4 88.0(5) . .
F3 P F5 89.0(3) . .
F2 P F5 91.0(2) . .
F6 P F5 92.7(3) . .
F4 P F5 88.5(2) . .
F3 P F1 92.6(2) . .
F2 P F1 89.6(2) . .
F6 P F1 85.7(2) . .
F4 P F1 90.9(2) . .
F5 P F1 178.3(2) . .
C13 Au1 C1 179.28(11) 2_566 .
N1S C1S C2S 179.5(7) . .
C1S C2S H2S1 109.5 . .
C1S C2S H2S2 109.5 . .
H2S1 C2S H2S2 109.5 . .
C1S C2S H2S3 109.5 . .
H2S1 C2S H2S3 109.5 . .
H2S2 C2S H2S3 109.5 . .
N2S C3C C4S 178.0(7) . .
C3C C4S H4S1 109.5 . .
C3C C4S H4S2 109.5 . .
H4S1 C4S H4S2 109.5 . .
C3C C4S H4S3 109.5 . .
H4S1 C4S H4S3 109.5 . .
H4S2 C4S H4S3 109.5 . .

loop_
_geom_bond_atom_site_label_1
_geom_bond_atom_site_label_2
_geom_bond_distance
_geom_bond_site_symmetry_2
C1 N2 1.343(4) .
C1 N1 1.349(4) .
C1 Au1 2.020(3) .
C2 C3 1.346(5) .
C2 N1 1.378(4) .
C2 H2 0.9400 .
C3 N2 1.371(4) .
C3 H3 0.9400 .
C4 N2 1.451(4) .
C4 C5 1.508(5) .
C4 H4A 0.9800 .
C4 H4B 0.9800 .
C5 N5 1.334(4) .
C5 C6 1.415(5) .
C6 C7 1.376(6) .
C6 H6 0.9400 .
C7 C8 1.374(5) .
C7 H7 0.9400 .
C8 C9 1.386(5) .
C8 H8 0.9400 .
C9 N5 1.333(4) .
C9 C10 1.527(5) .
C10 N3 1.446(5) .
C10 H10A 0.9800 .
C10 H10B 0.9800 .
C11 C12 1.344(6) .
C11 N3 1.384(4) .
C11 H11 0.9400 .
C12 N4 1.390(5) .
C12 H12 0.9400 .
C13 N3 1.348(4) .
C13 N4 1.356(4) .
C13 Au1 2.015(3) 2_566
C14 N4 1.469(5) .
C14 C15 1.506(5) .
C14 H14A 0.9800 .
C14 H14B 0.9800 .
C15 C20 1.399(5) .
C15 C16 1.402(5) .
C16 C17 1.391(6) .
C16 H16 0.9400 .
C17 C18 1.365(6) .
C17 H17 0.9400 .
C18 C19 1.389(6) .
C18 H18 0.9400 .
C19 C20 1.371(5) .
C19 H19 0.9400 .
C20 C21 1.507(5) .
C21 N1 1.477(5) .
C21 H21A 0.9800 .
C21 H21B 0.9800 .
F1 P 1.592(3) .
F2 P 1.497(4) .
F3 P 1.481(4) .
F4 P 1.530(4) .
F5 P 1.564(3) .
F6 P 1.521(4) .
Au1 C13 2.015(3) 2_566
N1S C1S 1.108(7) .
N2S C3C 1.103(6) .
C1S C2S 1.454(8) .
C2S H2S1 0.9700 .
C2S H2S2 0.9700 .
C2S H2S3 0.9700 .
C3C C4S 1.439(8) .
C4S H4S1 0.9700 .
C4S H4S2 0.9700 .
C4S H4S3 0.9700 .
